data_7114583
loop_
_publ_author_name
'Bing Liu'
'Enxiang Wei'
'Shaoxia Lin'
'Baozhong Zhao'
'Fushun Liang'

_publ_section_title
;
 Synthesis of spiro[isoquinolinone-4,2'-oxiranes] and isoindolinones via a
 multicomponent reaction of 2-acetyl-oxirane-2-carboxamides, arylaldehydes
 and malononitrile
;
_journal_name_full Chem.Commun.
_journal_page_first 6995
_journal_paper_doi 10.1039/C4CC02141J
_journal_volume 50
_journal_year 2014
_chemical_formula_moiety 'C22.50 H23 Cl Fe2 N O5 P Se2'
_chemical_formula_sum 'C22.5 H23 Cl Fe2 N O5 P Se2'
_chemical_formula_weight 723.46
_chemical_name_systematic
; 
 ? 
;
_space_group_IT_number 2
_symmetry_cell_setting triclinic
_symmetry_space_group_name_Hall '-P 1'
_symmetry_space_group_name_H-M 'P -1'
_atom_sites_solution_hydrogens geom
_atom_sites_solution_primary direct
_atom_sites_solution_secondary difmap
_audit_creation_method SHELXL-97
_cell_angle_alpha 92.552(14)
_cell_angle_beta 103.678(17)
_cell_angle_gamma 91.248(8)
_cell_formula_units_Z 2
_cell_length_a 9.6040(16)
_cell_length_b 10.4610(17)
_cell_length_c 13.6300(19)
_cell_measurement_reflns_used 4938
_cell_measurement_temperature 113(2)
_cell_measurement_theta_max 28.00
_cell_measurement_theta_min 1.90
_cell_volume 1328.5(4)
_computing_cell_refinement 'CrystalClear-SM Expert 2.0 r2'
_computing_data_collection 'CrystalClear-SM Expert 2.0 r2 (Rigaku, 2009)'
_computing_data_reduction 'CrystalClear-SM Expert 2.0 r2'
_computing_molecular_graphics 'CrystalStructure 4.0'
_computing_publication_material 'CrystalStructure 4.0 (Rigaku, 2009)'
_computing_structure_refinement 'SHELXL-97 (Sheldrick, 2008)'
_computing_structure_solution 'SHELXS-97 (Sheldrick, 2008)'
_diffrn_ambient_temperature 113(2)
_diffrn_measured_fraction_theta_full 0.971
_diffrn_measured_fraction_theta_max 0.971
_diffrn_measurement_device_type 'Rigaku Saturn724 CCD camera'
_diffrn_measurement_method \w
_diffrn_radiation_monochromator multilayer
_diffrn_radiation_source 'rotating anode'
_diffrn_radiation_type MoK\a
_diffrn_radiation_wavelength 0.71075
_diffrn_reflns_av_R_equivalents 0.0555
_diffrn_reflns_av_sigmaI/netI 0.0522
_diffrn_reflns_limit_h_max 11
_diffrn_reflns_limit_h_min -11
_diffrn_reflns_limit_k_max 12
_diffrn_reflns_limit_k_min -12
_diffrn_reflns_limit_l_max 16
_diffrn_reflns_limit_l_min -11
_diffrn_reflns_number 10004
_diffrn_reflns_theta_full 25.00
_diffrn_reflns_theta_max 26.00
_diffrn_reflns_theta_min 1.54
_exptl_absorpt_coefficient_mu 4.026
_exptl_absorpt_correction_T_max 0.9238
_exptl_absorpt_correction_T_min 0.7942
_exptl_absorpt_correction_type multi-scan
_exptl_absorpt_process_details CrystalClear
_exptl_crystal_colour colorless
_exptl_crystal_density_diffrn 1.809
_exptl_crystal_density_method 'not measured'
_exptl_crystal_description prism
_exptl_crystal_F_000 714
_exptl_crystal_size_max 0.06
_exptl_crystal_size_mid 0.04
_exptl_crystal_size_min 0.02
_refine_diff_density_max 1.986
_refine_diff_density_min -1.258
_refine_diff_density_rms 0.226
_refine_ls_extinction_method none
_refine_ls_goodness_of_fit_ref 1.056
_refine_ls_hydrogen_treatment constr
_refine_ls_matrix_type full
_refine_ls_number_parameters 327
_refine_ls_number_reflns 5074
_refine_ls_number_restraints 3
_refine_ls_restrained_S_all 1.059
_refine_ls_R_factor_all 0.0754
_refine_ls_R_factor_gt 0.0698
_refine_ls_shift/su_max 0.001
_refine_ls_shift/su_mean 0.000
_refine_ls_structure_factor_coef Fsqd
_refine_ls_weighting_details 'calc w=1/[\s^2^(Fo^2^)+(0.1295P)^2^+0.0000P] where P=(Fo^2^+2Fc^2^)/3'
_refine_ls_weighting_scheme calc
_refine_ls_wR_factor_gt 0.1679
_refine_ls_wR_factor_ref 0.1792
_reflns_number_gt 4258
_reflns_number_total 5074
_reflns_threshold_expression >2sigma(I)
_cod_data_source_file c4cc02141j2.cif
_cod_data_source_block 8
_cod_original_formula_sum 'C22.50 H23 Cl Fe2 N O5 P Se2'
_cod_database_code 7114583

loop_
_symmetry_equiv_pos_as_xyz
'x, y, z'
'-x, -y, -z'

loop_
_atom_site_label
_atom_site_type_symbol
_atom_site_fract_x
_atom_site_fract_y
_atom_site_fract_z
_atom_site_U_iso_or_equiv
_atom_site_adp_type
_atom_site_occupancy
_atom_site_symmetry_multiplicity
_atom_site_calc_flag
_atom_site_refinement_flags
_atom_site_disorder_assembly
_atom_site_disorder_group
Se1 Se 0.10211(5) 0.06322(4) 0.14311(4) 0.02170(19) Uani 1 1 d . . .
Se2 Se 0.29664(5) 0.32347(4) 0.15260(4) 0.02216(19) Uani 1 1 d . . .
Fe1 Fe 0.27651(7) 0.17223(6) 0.27565(5) 0.0194(2) Uani 1 1 d . . .
Fe2 Fe 0.32680(7) 0.10679(7) 0.10187(5) 0.0226(2) Uani 1 1 d . . .
P1 P 0.15413(13) 0.27787(12) 0.37313(9) 0.0190(3) Uani 1 1 d . . .
O1 O 0.3141(5) -0.0653(4) 0.3831(3) 0.0392(10) Uani 1 1 d . . .
O2 O 0.5563(4) 0.2664(5) 0.3966(4) 0.0437(11) Uani 1 1 d . . .
O3 O 0.3663(4) -0.1703(4) 0.1091(3) 0.0393(10) Uani 1 1 d . . .
O4 O 0.2710(5) 0.1322(4) -0.1190(3) 0.0417(10) Uani 1 1 d . . .
O5 O 0.6378(5) 0.1598(5) 0.1661(4) 0.0497(12) Uani 1 1 d . . .
N1 N -0.0071(4) 0.2193(4) 0.3834(3) 0.0253(9) Uani 1 1 d . . .
C1 C 0.2980(6) 0.0276(5) 0.3400(4) 0.0263(11) Uani 1 1 d . . .
C2 C 0.4473(6) 0.2318(5) 0.3497(4) 0.0279(12) Uani 1 1 d . . .
C3 C 0.3507(5) -0.0614(5) 0.1058(4) 0.0284(12) Uani 1 1 d . . .
C4 C 0.2913(6) 0.1210(5) -0.0335(4) 0.0287(12) Uani 1 1 d . . .
C5 C 0.5179(6) 0.1403(5) 0.1397(4) 0.0307(12) Uani 1 1 d . . .
C6 C -0.0437(5) 0.1870(5) 0.0858(4) 0.0283(12) Uani 1 1 d . . .
H6A H -0.1305 0.1387 0.0469 0.034 Uiso 1 1 calc R . .
H6B H -0.0706 0.2354 0.1423 0.034 Uiso 1 1 calc R . .
C7 C 0.0011(6) 0.2807(5) 0.0184(4) 0.0289(12) Uani 1 1 d . . .
H7A H -0.0850 0.3235 -0.0189 0.035 Uiso 1 1 calc R . .
H7B H 0.0422 0.2333 -0.0320 0.035 Uiso 1 1 calc R . .
C8 C 0.1103(6) 0.3826(5) 0.0740(4) 0.0274(11) Uani 1 1 d . . .
H8A H 0.0656 0.4330 0.1209 0.033 Uiso 1 1 calc R . .
H8B H 0.1300 0.4415 0.0237 0.033 Uiso 1 1 calc R . .
C9 C 0.2589(5) 0.3001(5) 0.5056(4) 0.0225(10) Uani 1 1 d . . .
C10 C 0.2900(6) 0.1869(5) 0.5584(4) 0.0299(12) Uani 1 1 d . . .
H10 H 0.2595 0.1062 0.5247 0.036 Uiso 1 1 calc R . .
C11 C 0.3648(6) 0.1927(6) 0.6594(4) 0.0333(13) Uani 1 1 d . . .
H11 H 0.3849 0.1161 0.6942 0.040 Uiso 1 1 calc R . .
C12 C 0.4097(6) 0.3097(6) 0.7090(4) 0.0317(13) Uani 1 1 d . . .
H12 H 0.4605 0.3138 0.7780 0.038 Uiso 1 1 calc R . .
C13 C 0.3806(6) 0.4206(6) 0.6579(4) 0.0292(12) Uani 1 1 d . . .
H13 H 0.4127 0.5009 0.6920 0.035 Uiso 1 1 calc R . .
C14 C 0.3044(5) 0.4169(5) 0.5566(4) 0.0263(11) Uani 1 1 d . . .
H14 H 0.2838 0.4943 0.5228 0.032 Uiso 1 1 calc R . .
C15 C 0.1143(5) 0.4411(5) 0.3337(4) 0.0209(10) Uani 1 1 d . . .
C16 C -0.0264(6) 0.4822(5) 0.2981(4) 0.0281(12) Uani 1 1 d . . .
H16 H -0.1055 0.4265 0.2990 0.034 Uiso 1 1 calc R . .
C17 C -0.0503(6) 0.6049(6) 0.2614(4) 0.0335(13) Uani 1 1 d . . .
H17 H -0.1455 0.6318 0.2369 0.040 Uiso 1 1 calc R . .
C18 C 0.0661(7) 0.6877(5) 0.2608(4) 0.0333(13) Uani 1 1 d . . .
H18 H 0.0494 0.7709 0.2361 0.040 Uiso 1 1 calc R . .
C19 C 0.2061(6) 0.6486(5) 0.2962(4) 0.0286(12) Uani 1 1 d . . .
H19 H 0.2849 0.7047 0.2953 0.034 Uiso 1 1 calc R . .
C20 C 0.2298(6) 0.5268(5) 0.3329(4) 0.0246(11) Uani 1 1 d . . .
H20 H 0.3253 0.5009 0.3578 0.030 Uiso 1 1 calc R . .
C21 C -0.0663(6) 0.2746(6) 0.4648(4) 0.0304(12) Uani 1 1 d . . .
H21A H -0.1713 0.2678 0.4447 0.046 Uiso 1 1 calc R . .
H21B H -0.0354 0.3649 0.4779 0.046 Uiso 1 1 calc R . .
H21C H -0.0320 0.2280 0.5262 0.046 Uiso 1 1 calc R . .
C22 C -0.0530(6) 0.0853(6) 0.3582(4) 0.0314(13) Uani 1 1 d . . .
H22A H -0.0155 0.0341 0.4166 0.047 Uiso 1 1 calc R . .
H22B H -0.0163 0.0537 0.3007 0.047 Uiso 1 1 calc R . .
H22C H -0.1580 0.0781 0.3404 0.047 Uiso 1 1 calc R . .
Cl1 Cl 0.6594(5) 0.4673(5) 1.0836(3) 0.0532(11) Uani 0.50 1 d PD A -1
Cl2 Cl 0.3949(5) 0.5617(5) 0.9686(5) 0.0694(14) Uani 0.50 1 d PD A -1
C23 C 0.5177(10) 0.4435(10) 0.9774(8) 0.038(3) Uani 0.50 1 d PD A -1
H23A H 0.5560 0.4407 0.9160 0.046 Uiso 0.50 1 calc PR A -1
H23B H 0.4692 0.3598 0.9803 0.046 Uiso 0.50 1 calc PR A -1

loop_
_atom_site_aniso_label
_atom_site_aniso_U_11
_atom_site_aniso_U_22
_atom_site_aniso_U_33
_atom_site_aniso_U_23
_atom_site_aniso_U_13
_atom_site_aniso_U_12
Se1 0.0258(3) 0.0133(3) 0.0253(3) 0.0042(2) 0.0043(2) -0.0001(2)
Se2 0.0272(3) 0.0121(3) 0.0282(3) 0.0059(2) 0.0078(2) 0.0010(2)
Fe1 0.0223(4) 0.0112(4) 0.0242(4) 0.0050(3) 0.0036(3) 0.0018(3)
Fe2 0.0264(4) 0.0149(4) 0.0275(4) 0.0049(3) 0.0077(3) 0.0050(3)
P1 0.0210(6) 0.0126(6) 0.0227(7) 0.0047(5) 0.0032(5) 0.0005(5)
O1 0.053(2) 0.021(2) 0.043(2) 0.0145(18) 0.006(2) 0.0069(18)
O2 0.030(2) 0.046(3) 0.048(3) 0.002(2) -0.003(2) -0.0034(19)
O3 0.039(2) 0.023(2) 0.049(3) 0.0060(18) -0.0025(19) 0.0116(17)
O4 0.052(3) 0.045(3) 0.032(2) 0.0094(19) 0.015(2) 0.012(2)
O5 0.034(2) 0.040(3) 0.074(3) 0.007(2) 0.009(2) 0.0021(19)
N1 0.022(2) 0.021(2) 0.033(2) 0.0048(18) 0.0071(18) -0.0047(17)
C1 0.031(3) 0.018(3) 0.029(3) 0.004(2) 0.004(2) 0.003(2)
C2 0.024(3) 0.023(3) 0.038(3) 0.011(2) 0.008(2) 0.004(2)
C3 0.027(3) 0.023(3) 0.034(3) 0.002(2) 0.004(2) 0.004(2)
C4 0.031(3) 0.021(3) 0.039(3) 0.006(2) 0.015(2) 0.007(2)
C5 0.034(3) 0.022(3) 0.039(3) 0.003(2) 0.012(3) 0.006(2)
C6 0.022(2) 0.025(3) 0.037(3) 0.007(2) 0.003(2) 0.003(2)
C7 0.033(3) 0.025(3) 0.029(3) 0.007(2) 0.007(2) 0.006(2)
C8 0.034(3) 0.017(3) 0.032(3) 0.008(2) 0.006(2) 0.008(2)
C9 0.025(2) 0.019(3) 0.022(3) 0.005(2) 0.002(2) 0.0031(19)
C10 0.040(3) 0.017(3) 0.029(3) 0.005(2) -0.001(2) 0.005(2)
C11 0.039(3) 0.035(3) 0.028(3) 0.009(2) 0.009(2) 0.015(2)
C12 0.022(3) 0.043(4) 0.028(3) 0.008(2) 0.002(2) 0.004(2)
C13 0.023(3) 0.033(3) 0.030(3) 0.001(2) 0.005(2) -0.004(2)
C14 0.025(3) 0.022(3) 0.031(3) 0.006(2) 0.004(2) -0.001(2)
C15 0.025(2) 0.016(2) 0.023(3) 0.0070(19) 0.007(2) 0.0038(19)
C16 0.029(3) 0.027(3) 0.030(3) 0.012(2) 0.007(2) 0.005(2)
C17 0.035(3) 0.029(3) 0.039(3) 0.011(2) 0.009(3) 0.016(2)
C18 0.052(3) 0.019(3) 0.034(3) 0.009(2) 0.017(3) 0.010(2)
C19 0.044(3) 0.016(3) 0.029(3) 0.004(2) 0.014(2) -0.003(2)
C20 0.031(3) 0.015(3) 0.028(3) 0.002(2) 0.008(2) 0.004(2)
C21 0.026(3) 0.030(3) 0.035(3) 0.005(2) 0.007(2) 0.001(2)
C22 0.030(3) 0.031(3) 0.034(3) 0.009(2) 0.009(2) -0.010(2)
Cl1 0.056(3) 0.069(3) 0.036(2) -0.0001(18) 0.0161(18) -0.015(2)
Cl2 0.067(3) 0.047(3) 0.105(5) 0.036(3) 0.037(3) 0.006(2)
C23 0.037(7) 0.038(8) 0.037(7) -0.009(6) 0.009(6) -0.012(6)

loop_
_atom_type_symbol
_atom_type_description
_atom_type_scat_dispersion_real
_atom_type_scat_dispersion_imag
_atom_type_scat_source
C C 0.0033 0.0016 'International Tables Vol C Tables 4.2.6.8 and 6.1.1.4'
H H 0.0000 0.0000 'International Tables Vol C Tables 4.2.6.8 and 6.1.1.4'
N N 0.0061 0.0033 'International Tables Vol C Tables 4.2.6.8 and 6.1.1.4'
O O 0.0106 0.0060 'International Tables Vol C Tables 4.2.6.8 and 6.1.1.4'
P P 0.1023 0.0942 'International Tables Vol C Tables 4.2.6.8 and 6.1.1.4'
Cl Cl 0.1484 0.1585 'International Tables Vol C Tables 4.2.6.8 and 6.1.1.4'
Se Se -0.0929 2.2259 'International Tables Vol C Tables 4.2.6.8 and 6.1.1.4'
Fe Fe 0.3463 0.8444 'International Tables Vol C Tables 4.2.6.8 and 6.1.1.4'

loop_
_geom_angle_atom_site_label_1
_geom_angle_atom_site_label_2
_geom_angle_atom_site_label_3
_geom_angle
C6 Se1 Fe1 107.95(17)
C6 Se1 Fe2 112.11(16)
Fe1 Se1 Fe2 65.76(3)
C8 Se2 Fe2 109.53(16)
C8 Se2 Fe1 114.24(16)
Fe2 Se2 Fe1 65.74(3)
C1 Fe1 C2 90.2(2)
C1 Fe1 P1 98.20(18)
C2 Fe1 P1 93.47(19)
C1 Fe1 Se1 88.60(17)
C2 Fe1 Se1 160.15(19)
P1 Fe1 Se1 106.31(5)
C1 Fe1 Se2 158.78(18)
C2 Fe1 Se2 88.24(17)
P1 Fe1 Se2 103.01(4)
Se1 Fe1 Se2 85.73(3)
C1 Fe1 Fe2 103.07(18)
C2 Fe1 Fe2 103.77(19)
P1 Fe1 Fe2 152.37(5)
Se1 Fe1 Fe2 57.36(3)
Se2 Fe1 Fe2 56.95(3)
C3 Fe2 C5 92.0(2)
C3 Fe2 C4 98.8(3)
C5 Fe2 C4 101.7(2)
C3 Fe2 Se2 161.46(19)
C5 Fe2 Se2 87.30(18)
C4 Fe2 Se2 99.51(18)
C3 Fe2 Se1 86.00(17)
C5 Fe2 Se1 150.75(19)
C4 Fe2 Se1 107.50(17)
Se2 Fe2 Se1 85.65(3)
C3 Fe2 Fe1 104.42(18)
C5 Fe2 Fe1 95.78(19)
C4 Fe2 Fe1 150.37(17)
Se2 Fe2 Fe1 57.31(3)
Se1 Fe2 Fe1 56.88(3)
N1 P1 C15 102.8(2)
N1 P1 C9 103.9(2)
C15 P1 C9 104.2(2)
N1 P1 Fe1 120.16(17)
C15 P1 Fe1 112.48(17)
C9 P1 Fe1 111.75(17)
C22 N1 C21 112.1(4)
C22 N1 P1 122.5(4)
C21 N1 P1 117.6(4)
O1 C1 Fe1 178.7(5)
O2 C2 Fe1 178.3(5)
O3 C3 Fe2 179.5(5)
O4 C4 Fe2 178.5(5)
O5 C5 Fe2 178.0(5)
C7 C6 Se1 115.3(4)
C7 C6 H6A 108.4
Se1 C6 H6A 108.4
C7 C6 H6B 108.4
Se1 C6 H6B 108.4
H6A C6 H6B 107.5
C6 C7 C8 114.1(5)
C6 C7 H7A 108.7
C8 C7 H7A 108.7
C6 C7 H7B 108.7
C8 C7 H7B 108.7
H7A C7 H7B 107.6
C7 C8 Se2 117.4(4)
C7 C8 H8A 108.0
Se2 C8 H8A 108.0
C7 C8 H8B 108.0
Se2 C8 H8B 108.0
H8A C8 H8B 107.2
C14 C9 C10 118.6(5)
C14 C9 P1 125.6(4)
C10 C9 P1 115.8(4)
C11 C10 C9 120.7(5)
C11 C10 H10 119.7
C9 C10 H10 119.7
C12 C11 C10 120.1(5)
C12 C11 H11 120.0
C10 C11 H11 120.0
C13 C12 C11 119.7(5)
C13 C12 H12 120.2
C11 C12 H12 120.2
C12 C13 C14 121.1(6)
C12 C13 H13 119.4
C14 C13 H13 119.4
C9 C14 C13 119.9(5)
C9 C14 H14 120.1
C13 C14 H14 120.1
C16 C15 C20 118.5(4)
C16 C15 P1 122.8(4)
C20 C15 P1 118.6(4)
C17 C16 C15 120.3(5)
C17 C16 H16 119.9
C15 C16 H16 119.9
C18 C17 C16 120.1(5)
C18 C17 H17 120.0
C16 C17 H17 120.0
C19 C18 C17 120.3(5)
C19 C18 H18 119.9
C17 C18 H18 119.9
C20 C19 C18 119.6(5)
C20 C19 H19 120.2
C18 C19 H19 120.2
C19 C20 C15 121.2(5)
C19 C20 H20 119.4
C15 C20 H20 119.4
N1 C21 H21A 109.5
N1 C21 H21B 109.5
H21A C21 H21B 109.5
N1 C21 H21C 109.5
H21A C21 H21C 109.5
H21B C21 H21C 109.5
N1 C22 H22A 109.5
N1 C22 H22B 109.5
H22A C22 H22B 109.5
N1 C22 H22C 109.5
H22A C22 H22C 109.5
H22B C22 H22C 109.5
Cl2 C23 Cl1 112.4(6)
Cl2 C23 H23A 109.1
Cl1 C23 H23A 109.1
Cl2 C23 H23B 109.1
Cl1 C23 H23B 109.1
H23A C23 H23B 107.9

loop_
_geom_bond_atom_site_label_1
_geom_bond_atom_site_label_2
_geom_bond_distance
Se1 C6 1.975(5)
Se1 Fe1 2.3815(10)
Se1 Fe2 2.3946(9)
Se2 C8 1.983(5)
Se2 Fe2 2.3841(9)
Se2 Fe1 2.3936(9)
Fe1 C1 1.774(5)
Fe1 C2 1.793(5)
Fe1 P1 2.2432(15)
Fe1 Fe2 2.5930(11)
Fe2 C3 1.781(5)
Fe2 C5 1.807(6)
Fe2 C4 1.809(6)
P1 N1 1.692(4)
P1 C15 1.834(5)
P1 C9 1.849(5)
O1 C1 1.153(6)
O2 C2 1.132(6)
O3 C3 1.154(7)
O4 C4 1.148(7)
O5 C5 1.134(7)
N1 C22 1.462(7)
N1 C21 1.464(8)
C6 C7 1.497(7)
C6 H6A 0.9900
C6 H6B 0.9900
C7 C8 1.521(8)
C7 H7A 0.9900
C7 H7B 0.9900
C8 H8A 0.9900
C8 H8B 0.9900
C9 C14 1.388(8)
C9 C10 1.414(7)
C10 C11 1.392(8)
C10 H10 0.9500
C11 C12 1.381(9)
C11 H11 0.9500
C12 C13 1.380(8)
C12 H12 0.9500
C13 C14 1.399(8)
C13 H13 0.9500
C14 H14 0.9500
C15 C16 1.407(7)
C15 C20 1.413(7)
C16 C17 1.402(7)
C16 H16 0.9500
C17 C18 1.401(8)
C17 H17 0.9500
C18 C19 1.394(8)
C18 H18 0.9500
C19 C20 1.393(7)
C19 H19 0.9500
C20 H20 0.9500
C21 H21A 0.9800
C21 H21B 0.9800
C21 H21C 0.9800
C22 H22A 0.9800
C22 H22B 0.9800
C22 H22C 0.9800
Cl1 C23 1.740(8)
Cl2 C23 1.716(8)
C23 H23A 0.9900
C23 H23B 0.9900

loop_
_geom_torsion_atom_site_label_1
_geom_torsion_atom_site_label_2
_geom_torsion_atom_site_label_3
_geom_torsion_atom_site_label_4
_geom_torsion
C6 Se1 Fe1 C1 146.7(2)
Fe2 Se1 Fe1 C1 -106.52(18)
C6 Se1 Fe1 C2 -126.4(5)
Fe2 Se1 Fe1 C2 -19.7(5)
C6 Se1 Fe1 P1 48.61(17)
Fe2 Se1 Fe1 P1 155.35(5)
C6 Se1 Fe1 Se2 -53.72(17)
Fe2 Se1 Fe1 Se2 53.02(3)
C6 Se1 Fe1 Fe2 -106.74(17)
C8 Se2 Fe1 C1 123.0(5)
Fe2 Se2 Fe1 C1 21.5(5)
C8 Se2 Fe1 C2 -150.8(3)
Fe2 Se2 Fe1 C2 107.70(19)
C8 Se2 Fe1 P1 -57.65(19)
Fe2 Se2 Fe1 P1 -159.14(5)
C8 Se2 Fe1 Se1 48.12(18)
Fe2 Se2 Fe1 Se1 -53.37(3)
C8 Se2 Fe1 Fe2 101.50(19)
C8 Se2 Fe2 C3 -119.0(6)
Fe1 Se2 Fe2 C3 -10.5(5)
C8 Se2 Fe2 C5 152.8(2)
Fe1 Se2 Fe2 C5 -98.63(18)
C8 Se2 Fe2 C4 51.5(2)
Fe1 Se2 Fe2 C4 160.00(18)
C8 Se2 Fe2 Se1 -55.57(17)
Fe1 Se2 Fe2 Se1 52.96(3)
C8 Se2 Fe2 Fe1 -108.53(17)
C6 Se1 Fe2 C3 -149.4(3)
Fe1 Se1 Fe2 C3 110.10(18)
C6 Se1 Fe2 C5 123.7(4)
Fe1 Se1 Fe2 C5 23.2(4)
C6 Se1 Fe2 C4 -51.5(3)
Fe1 Se1 Fe2 C4 -151.94(19)
C6 Se1 Fe2 Se2 47.15(19)
Fe1 Se1 Fe2 Se2 -53.33(3)
C6 Se1 Fe2 Fe1 100.48(19)
C1 Fe1 Fe2 C3 4.4(2)
C2 Fe1 Fe2 C3 97.9(2)
P1 Fe1 Fe2 C3 -135.00(19)
Se1 Fe1 Fe2 C3 -75.30(17)
Se2 Fe1 Fe2 C3 176.57(17)
C1 Fe1 Fe2 C5 -89.1(2)
C2 Fe1 Fe2 C5 4.4(2)
P1 Fe1 Fe2 C5 131.5(2)
Se1 Fe1 Fe2 C5 -168.83(18)
Se2 Fe1 Fe2 C5 83.04(18)
C1 Fe1 Fe2 C4 144.8(4)
C2 Fe1 Fe2 C4 -121.6(4)
P1 Fe1 Fe2 C4 5.4(4)
Se1 Fe1 Fe2 C4 65.1(4)
Se2 Fe1 Fe2 C4 -43.0(4)
C1 Fe1 Fe2 Se2 -172.16(17)
C2 Fe1 Fe2 Se2 -78.64(17)
P1 Fe1 Fe2 Se2 48.43(10)
Se1 Fe1 Fe2 Se2 108.13(3)
C1 Fe1 Fe2 Se1 79.72(17)
C2 Fe1 Fe2 Se1 173.24(17)
P1 Fe1 Fe2 Se1 -59.70(10)
Se2 Fe1 Fe2 Se1 -108.13(3)
C1 Fe1 P1 N1 -61.0(3)
C2 Fe1 P1 N1 -151.8(2)
Se1 Fe1 P1 N1 29.92(19)
Se2 Fe1 P1 N1 119.23(18)
Fe2 Fe1 P1 N1 79.2(2)
C1 Fe1 P1 C15 177.9(2)
C2 Fe1 P1 C15 87.1(2)
Se1 Fe1 P1 C15 -91.20(18)
Se2 Fe1 P1 C15 -1.89(18)
Fe2 Fe1 P1 C15 -41.9(2)
C1 Fe1 P1 C9 61.0(2)
C2 Fe1 P1 C9 -29.7(2)
Se1 Fe1 P1 C9 151.97(17)
Se2 Fe1 P1 C9 -118.72(18)
Fe2 Fe1 P1 C9 -158.78(18)
C15 P1 N1 C22 145.3(4)
C9 P1 N1 C22 -106.3(4)
Fe1 P1 N1 C22 19.5(5)
C15 P1 N1 C21 -68.1(4)
C9 P1 N1 C21 40.3(4)
Fe1 P1 N1 C21 166.1(3)
C2 Fe1 C1 O1 12(25)
P1 Fe1 C1 O1 -81(25)
Se1 Fe1 C1 O1 172(25)
Se2 Fe1 C1 O1 98(25)
Fe2 Fe1 C1 O1 116(25)
C1 Fe1 C2 O2 30(17)
P1 Fe1 C2 O2 128(17)
Se1 Fe1 C2 O2 -57(18)
Se2 Fe1 C2 O2 -129(17)
Fe2 Fe1 C2 O2 -74(17)
C5 Fe2 C3 O3 86(55)
C4 Fe2 C3 O3 -172(100)
Se2 Fe2 C3 O3 -1(55)
Se1 Fe2 C3 O3 -65(55)
Fe1 Fe2 C3 O3 -10(55)
C3 Fe2 C4 O4 -130(19)
C5 Fe2 C4 O4 -37(19)
Se2 Fe2 C4 O4 53(19)
Se1 Fe2 C4 O4 141(19)
Fe1 Fe2 C4 O4 88(19)
C3 Fe2 C5 O5 -65(16)
C4 Fe2 C5 O5 -164(16)
Se2 Fe2 C5 O5 97(16)
Se1 Fe2 C5 O5 21(16)
Fe1 Fe2 C5 O5 40(16)
Fe1 Se1 C6 C7 75.8(4)
Fe2 Se1 C6 C7 5.3(5)
Se1 C6 C7 C8 -72.0(6)
C6 C7 C8 Se2 60.1(6)
Fe2 Se2 C8 C7 15.9(4)
Fe1 Se2 C8 C7 -55.5(4)
N1 P1 C9 C14 -112.2(5)
C15 P1 C9 C14 -4.9(5)
Fe1 P1 C9 C14 116.8(4)
N1 P1 C9 C10 65.7(5)
C15 P1 C9 C10 173.0(4)
Fe1 P1 C9 C10 -65.3(4)
C14 C9 C10 C11 -0.1(8)
P1 C9 C10 C11 -178.2(4)
C9 C10 C11 C12 -0.1(9)
C10 C11 C12 C13 -0.2(8)
C11 C12 C13 C14 0.8(8)
C10 C9 C14 C13 0.7(8)
P1 C9 C14 C13 178.6(4)
C12 C13 C14 C9 -1.1(8)
N1 P1 C15 C16 -14.1(5)
C9 P1 C15 C16 -122.2(5)
Fe1 P1 C15 C16 116.6(4)
N1 P1 C15 C20 170.2(4)
C9 P1 C15 C20 62.0(5)
Fe1 P1 C15 C20 -59.2(4)
C20 C15 C16 C17 0.9(8)
P1 C15 C16 C17 -174.8(4)
C15 C16 C17 C18 -0.6(9)
C16 C17 C18 C19 0.3(9)
C17 C18 C19 C20 -0.5(9)
C18 C19 C20 C15 0.9(8)
C16 C15 C20 C19 -1.1(8)
P1 C15 C20 C19 174.9(4)
